data_4074424
loop_
_publ_author_name
'Scriban, Corina'
'Glueck, David S.'
'Zakharov, Lev N.'
'Kassel, W. Scott'
'DiPasquale, Antonio G.'
'Golen, James A.'
'Rheingold, Arnold L.'

_publ_section_title
;
 P&#x2212;C and C&#x2212;C Bond Formation by Michael Addition in
 Platinum-Catalyzed Hydrophosphination and in the Stoichiometric Reactions
 of Platinum Phosphido Complexes with Activated Alkenes
;
_journal_issue 24
_journal_name_full Organometallics
_journal_page_first 5757
_journal_paper_doi 10.1021/om060631n
_journal_volume 25
_journal_year 2006
_chemical_formula_sum 'C31 H41 P3 Pt'
_chemical_formula_weight 701.64
_chemical_name_systematic
; 
 ? 
;
_space_group_IT_number 4
_symmetry_cell_setting monoclinic
_symmetry_space_group_name_Hall 'P 2yb'
_symmetry_space_group_name_H-M 'P 1 21 1'
_atom_sites_solution_hydrogens geom
_atom_sites_solution_primary direct
_atom_sites_solution_secondary difmap
_audit_creation_method SHELXL-97
_cell_angle_alpha 90.00
_cell_angle_beta 91.064(3)
_cell_angle_gamma 90.00
_cell_formula_units_Z 4
_cell_length_a 9.7369(14)
_cell_length_b 19.017(3)
_cell_length_c 15.778(2)
_cell_measurement_reflns_used 8047
_cell_measurement_temperature 213(2)
_cell_measurement_theta_max 28.25
_cell_measurement_theta_min 2.48
_cell_volume 2921.1(7)
_computing_cell_refinement 'Bruker SMART'
_computing_data_collection 'Bruker SMART'
_computing_data_reduction 'Bruker SAINT'
_computing_molecular_graphics 'Bruker SHELXTL'
_computing_publication_material 'Bruker SHELXTL'
_computing_structure_refinement 'SHELXL-97 (Sheldrick, 1997)'
_computing_structure_solution 'SHELXS-97 (Sheldrick, 1990)'
_diffrn_ambient_temperature 213(2)
_diffrn_measured_fraction_theta_full 0.999
_diffrn_measured_fraction_theta_max 0.999
_diffrn_measurement_device_type 'CCD area detector'
_diffrn_measurement_method 'phi and omega scans'
_diffrn_radiation_monochromator graphite
_diffrn_radiation_source 'fine-focus sealed tube'
_diffrn_radiation_type MoK\a
_diffrn_radiation_wavelength 0.71073
_diffrn_reflns_av_R_equivalents 0.0290
_diffrn_reflns_av_sigmaI/netI 0.0637
_diffrn_reflns_limit_h_max 11
_diffrn_reflns_limit_h_min -10
_diffrn_reflns_limit_k_max 21
_diffrn_reflns_limit_k_min -21
_diffrn_reflns_limit_l_max 18
_diffrn_reflns_limit_l_min -17
_diffrn_reflns_number 15985
_diffrn_reflns_theta_full 24.00
_diffrn_reflns_theta_max 24.00
_diffrn_reflns_theta_min 1.68
_exptl_absorpt_coefficient_mu 4.986
_exptl_absorpt_correction_T_max 1.000
_exptl_absorpt_correction_T_min 0.686
_exptl_absorpt_correction_type multi-scan
_exptl_absorpt_process_details SADABS
_exptl_crystal_colour yellow
_exptl_crystal_density_diffrn 1.595
_exptl_crystal_density_method 'not measured'
_exptl_crystal_description rod
_exptl_crystal_F_000 1400
_exptl_crystal_size_max 0.30
_exptl_crystal_size_mid 0.15
_exptl_crystal_size_min 0.10
_refine_diff_density_max 1.602
_refine_diff_density_min -0.823
_refine_diff_density_rms 0.103
_refine_ls_abs_structure_details 'Flack H D (1983), Acta Cryst. A39, 876-881'
_refine_ls_abs_structure_Flack 0.012(5)
_refine_ls_extinction_method none
_refine_ls_goodness_of_fit_ref 0.961
_refine_ls_hydrogen_treatment constr
_refine_ls_matrix_type full
_refine_ls_number_parameters 631
_refine_ls_number_reflns 9041
_refine_ls_number_restraints 1
_refine_ls_restrained_S_all 0.960
_refine_ls_R_factor_all 0.0302
_refine_ls_R_factor_gt 0.0287
_refine_ls_shift/su_max 0.002
_refine_ls_shift/su_mean 0.000
_refine_ls_structure_factor_coef Fsqd
_refine_ls_weighting_details 'calc w=1/[\s^2^(Fo^2^)+(0.0000P)^2^+0.0000P] where P=(Fo^2^+2Fc^2^)/3'
_refine_ls_weighting_scheme calc
_refine_ls_wR_factor_gt 0.0640
_refine_ls_wR_factor_ref 0.0646
_reflns_number_gt 8641
_reflns_number_total 9041
_reflns_threshold_expression >2sigma(I)
_cod_data_source_file om060631nsi20060713_113422.cif
_cod_data_source_block glu164
_cod_depositor_comments
;
The following automatic conversions were performed:

'_symmetry_cell_setting' value 'Monoclinic' changed to 'monoclinic'
according to /home/saulius/struct/CIF-dictionaries/cif_core.dic
dictionary named 'cif_core.dic' version 2.4.1 from
2010-06-29.

'_exptl_absorpt_correction_type' value 'Multi-Scan'
changed to 'multi-scan' according to
/home/saulius/struct/CIF-dictionaries/cif_core.dic dictionary named
'cif_core.dic' version 2.4.1 from 2010-06-29.

Automatic conversion script
Id: cif_fix_values 1715 2011-07-08 13:25:40Z adriana 
;
_cod_original_cell_volume 2921.0(7)
_cod_original_sg_symbol_H-M P2(1)
_cod_database_code 4074424

loop_
_symmetry_equiv_pos_as_xyz
'x, y, z'
'-x, y+1/2, -z'

loop_
_atom_site_label
_atom_site_type_symbol
_atom_site_fract_x
_atom_site_fract_y
_atom_site_fract_z
_atom_site_U_iso_or_equiv
_atom_site_adp_type
_atom_site_occupancy
_atom_site_symmetry_multiplicity
_atom_site_calc_flag
_atom_site_refinement_flags
Pt1 Pt 0.54554(2) 0.950212(12) 0.953577(14) 0.02646(7) Uani 1 1 d .
P1 P 0.55846(17) 0.84301(9) 0.89310(10) 0.0266(4) Uani 1 1 d .
P2 P 0.33022(15) 0.95535(10) 0.89849(9) 0.0245(3) Uani 1 1 d .
P3 P 0.51761(17) 1.06476(9) 1.01189(10) 0.0285(4) Uani 1 1 d .
C1 C 0.7446(7) 0.9416(4) 1.0062(5) 0.051(2) Uani 1 1 d .
H1A H 0.7834 0.8964 0.9913 0.076 Uiso 1 1 calc R
H1B H 0.7406 0.9455 1.0674 0.076 Uiso 1 1 calc R
H1C H 0.8018 0.9790 0.9843 0.076 Uiso 1 1 calc R
C2 C 0.4027(7) 0.8257(4) 0.8307(3) 0.0248(14) Uani 1 1 d .
C3 C 0.3817(7) 0.7653(4) 0.7831(4) 0.0330(15) Uani 1 1 d .
H3A H 0.4517 0.7314 0.7805 0.040 Uiso 1 1 calc R
C4 C 0.2585(8) 0.7541(4) 0.7394(4) 0.0428(18) Uani 1 1 d .
H4A H 0.2456 0.7133 0.7065 0.051 Uiso 1 1 calc R
C5 C 0.1555(8) 0.8036(4) 0.7448(4) 0.0393(18) Uani 1 1 d .
H5A H 0.0723 0.7964 0.7149 0.047 Uiso 1 1 calc R
C6 C 0.1720(7) 0.8630(4) 0.7926(4) 0.0339(16) Uani 1 1 d .
H6A H 0.0996 0.8955 0.7958 0.041 Uiso 1 1 calc R
C7 C 0.2946(7) 0.8761(3) 0.8367(3) 0.0268(14) Uani 1 1 d .
C8 C 0.7109(7) 0.8247(4) 0.8295(4) 0.0401(17) Uani 1 1 d .
H8A H 0.7783 0.8620 0.8438 0.048 Uiso 1 1 calc R
C9 C 0.7725(8) 0.7558(4) 0.8642(5) 0.055(2) Uani 1 1 d .
H9A H 0.7365 0.7158 0.8317 0.066 Uiso 1 1 calc R
H9B H 0.8727 0.7565 0.8592 0.066 Uiso 1 1 calc R
C10 C 0.7348(8) 0.7489(4) 0.9552(5) 0.050(2) Uani 1 1 d .
H10A H 0.7873 0.7823 0.9901 0.060 Uiso 1 1 calc R
H10B H 0.7546 0.7012 0.9756 0.060 Uiso 1 1 calc R
C11 C 0.5804(7) 0.7644(4) 0.9603(4) 0.0337(16) Uani 1 1 d .
H11A H 0.5310 0.7252 0.9319 0.040 Uiso 1 1 calc R
C12 C 0.6917(9) 0.8263(5) 0.7315(5) 0.064(2) Uani 1 1 d .
H12A H 0.7787 0.8161 0.7051 0.097 Uiso 1 1 calc R
H12B H 0.6601 0.8725 0.7140 0.097 Uiso 1 1 calc R
H12C H 0.6244 0.7912 0.7143 0.097 Uiso 1 1 calc R
C13 C 0.5242(8) 0.7712(4) 1.0493(4) 0.044(2) Uani 1 1 d .
H13A H 0.5402 0.7277 1.0802 0.065 Uiso 1 1 calc R
H13B H 0.4264 0.7806 1.0459 0.065 Uiso 1 1 calc R
H13C H 0.5703 0.8096 1.0787 0.065 Uiso 1 1 calc R
C14 C 0.2666(7) 1.0279(3) 0.8278(4) 0.0308(15) Uani 1 1 d .
H14A H 0.2123 1.0060 0.7812 0.037 Uiso 1 1 calc R
C15 C 0.1667(7) 1.0678(4) 0.8833(4) 0.0410(18) Uani 1 1 d .
H15A H 0.2174 1.0995 0.9216 0.049 Uiso 1 1 calc R
H15B H 0.1042 1.0961 0.8479 0.049 Uiso 1 1 calc R
C16 C 0.0862(7) 1.0157(4) 0.9340(4) 0.0385(17) Uani 1 1 d .
H16A H 0.0222 0.9898 0.8968 0.046 Uiso 1 1 calc R
H16B H 0.0334 1.0400 0.9774 0.046 Uiso 1 1 calc R
C17 C 0.1900(6) 0.9647(4) 0.9759(4) 0.0315(16) Uani 1 1 d .
H17A H 0.2301 0.9898 1.0254 0.038 Uiso 1 1 calc R
C18 C 0.3787(8) 1.0722(4) 0.7875(4) 0.0414(18) Uani 1 1 d .
H18A H 0.3367 1.1081 0.7518 0.062 Uiso 1 1 calc R
H18B H 0.4364 1.0423 0.7533 0.062 Uiso 1 1 calc R
H18C H 0.4341 1.0944 0.8316 0.062 Uiso 1 1 calc R
C19 C 0.1301(7) 0.8973(4) 1.0094(4) 0.0432(18) Uani 1 1 d .
H19A H 0.0588 0.9082 1.0494 0.065 Uiso 1 1 calc R
H19B H 0.2018 0.8701 1.0376 0.065 Uiso 1 1 calc R
H19C H 0.0911 0.8702 0.9627 0.065 Uiso 1 1 calc R
C20 C 0.6772(6) 1.1135(3) 0.9945(4) 0.0262(14) Uani 1 1 d .
C21 C 0.7297(7) 1.1153(3) 0.9134(4) 0.0339(16) Uani 1 1 d .
H21A H 0.6921 1.0855 0.8716 0.041 Uiso 1 1 calc R
C22 C 0.8352(7) 1.1595(4) 0.8928(4) 0.0393(18) Uani 1 1 d .
H22A H 0.8678 1.1598 0.8371 0.047 Uiso 1 1 calc R
C23 C 0.8934(7) 1.2029(4) 0.9519(4) 0.0403(17) Uani 1 1 d .
H23A H 0.9655 1.2333 0.9375 0.048 Uiso 1 1 calc R
C24 C 0.8440(7) 1.2014(4) 1.0335(4) 0.0388(18) Uani 1 1 d .
H24A H 0.8832 1.2310 1.0752 0.047 Uiso 1 1 calc R
C25 C 0.7390(7) 1.1575(3) 1.0542(4) 0.0337(16) Uani 1 1 d .
H25A H 0.7077 1.1570 1.1102 0.040 Uiso 1 1 calc R
C26 C 0.5135(7) 1.0553(4) 1.1285(4) 0.0349(16) Uani 1 1 d .
C27 C 0.6276(8) 1.0368(4) 1.1792(4) 0.049(2) Uani 1 1 d .
H27A H 0.7122 1.0269 1.1540 0.059 Uiso 1 1 calc R
C28 C 0.6159(9) 1.0331(5) 1.2660(5) 0.059(2) Uani 1 1 d .
H28A H 0.6929 1.0212 1.2998 0.071 Uiso 1 1 calc R
C29 C 0.4924(10) 1.0467(6) 1.3037(5) 0.072(3) Uani 1 1 d .
H29A H 0.4844 1.0439 1.3629 0.086 Uiso 1 1 calc R
C30 C 0.3794(9) 1.0648(6) 1.2529(5) 0.067(3) Uani 1 1 d .
H30A H 0.2945 1.0738 1.2781 0.081 Uiso 1 1 calc R
C31 C 0.3907(8) 1.0695(4) 1.1659(5) 0.048(2) Uani 1 1 d .
H31A H 0.3140 1.0825 1.1323 0.058 Uiso 1 1 calc R
Pt2 Pt 0.95293(2) 0.639204(12) 0.441193(15) 0.02905(7) Uani 1 1 d .
P4 P 0.95086(17) 0.74579(9) 0.37822(10) 0.0281(4) Uani 1 1 d .
P5 P 1.17209(16) 0.62984(9) 0.39839(9) 0.0273(4) Uani 1 1 d .
P6 P 0.97348(18) 0.52961(9) 0.51228(11) 0.0301(4) Uani 1 1 d .
C32 C 0.7496(7) 0.6496(4) 0.4794(5) 0.054(2) Uani 1 1 d .
H32A H 0.7117 0.6932 0.4573 0.081 Uiso 1 1 calc R
H32B H 0.7469 0.6501 0.5408 0.081 Uiso 1 1 calc R
H32C H 0.6959 0.6103 0.4578 0.081 Uiso 1 1 calc R
C33 C 1.1136(7) 0.7595(4) 0.3255(4) 0.0296(15) Uani 1 1 d .
C34 C 1.1444(7) 0.8193(4) 0.2776(4) 0.0358(16) Uani 1 1 d .
H34A H 1.0772 0.8543 0.2695 0.043 Uiso 1 1 calc R
C35 C 1.2712(8) 0.8276(4) 0.2422(4) 0.0446(18) Uani 1 1 d .
H35A H 1.2899 0.8676 0.2094 0.054 Uiso 1 1 calc R
C36 C 1.3710(7) 0.7772(4) 0.2550(4) 0.0411(18) Uani 1 1 d .
H36A H 1.4579 0.7834 0.2311 0.049 Uiso 1 1 calc R
C37 C 1.3457(7) 0.7182(4) 0.3017(4) 0.0361(16) Uani 1 1 d .
H37A H 1.4152 0.6844 0.3096 0.043 Uiso 1 1 calc R
C38 C 1.2165(7) 0.7078(3) 0.3381(4) 0.0284(15) Uani 1 1 d .
C39 C 0.8067(7) 0.7675(4) 0.3046(4) 0.0373(17) Uani 1 1 d .
H39A H 0.7298 0.7359 0.3190 0.045 Uiso 1 1 calc R
C40 C 0.7618(8) 0.8420(4) 0.3276(5) 0.050(2) Uani 1 1 d .
H40A H 0.8163 0.8766 0.2969 0.061 Uiso 1 1 calc R
H40B H 0.6647 0.8489 0.3124 0.061 Uiso 1 1 calc R
C41 C 0.7836(8) 0.8510(4) 0.4219(5) 0.048(2) Uani 1 1 d .
H41A H 0.7159 0.8233 0.4528 0.057 Uiso 1 1 calc R
H41B H 0.7732 0.9005 0.4377 0.057 Uiso 1 1 calc R
C42 C 0.9307(7) 0.8253(4) 0.4443(4) 0.0351(16) Uani 1 1 d .
H42A H 0.9955 0.8611 0.4234 0.042 Uiso 1 1 calc R
C43 C 0.8335(8) 0.7570(4) 0.2097(4) 0.051(2) Uani 1 1 d .
H43A H 0.7516 0.7692 0.1771 0.076 Uiso 1 1 calc R
H43B H 0.8571 0.7083 0.1994 0.076 Uiso 1 1 calc R
H43C H 0.9089 0.7870 0.1929 0.076 Uiso 1 1 calc R
C44 C 0.9590(8) 0.8162(5) 0.5375(4) 0.053(2) Uani 1 1 d .
H44A H 0.9462 0.8608 0.5662 0.079 Uiso 1 1 calc R
H44B H 1.0528 0.8003 0.5464 0.079 Uiso 1 1 calc R
H44C H 0.8963 0.7816 0.5601 0.079 Uiso 1 1 calc R
C45 C 1.2295(6) 0.5560(3) 0.3306(4) 0.0299(15) Uani 1 1 d .
H45A H 1.2846 0.5762 0.2844 0.036 Uiso 1 1 calc R
C46 C 1.3281(7) 0.5128(4) 0.3888(4) 0.0392(17) Uani 1 1 d .
H46A H 1.2757 0.4815 0.4254 0.047 Uiso 1 1 calc R
H46B H 1.3898 0.4841 0.3546 0.047 Uiso 1 1 calc R
C47 C 1.4106(7) 0.5654(4) 0.4422(4) 0.0398(18) Uani 1 1 d .
H47A H 1.4632 0.5408 0.4867 0.048 Uiso 1 1 calc R
H47B H 1.4749 0.5911 0.4066 0.048 Uiso 1 1 calc R
C48 C 1.3087(7) 0.6157(4) 0.4813(4) 0.0337(16) Uani 1 1 d .
H48A H 1.2653 0.5903 0.5286 0.040 Uiso 1 1 calc R
C49 C 1.1178(7) 0.5115(4) 0.2903(4) 0.0442(19) Uani 1 1 d .
H49A H 1.1590 0.4748 0.2563 0.066 Uiso 1 1 calc R
H49B H 1.0595 0.5408 0.2543 0.066 Uiso 1 1 calc R
H49C H 1.0631 0.4903 0.3342 0.066 Uiso 1 1 calc R
C50 C 1.3687(8) 0.6832(4) 0.5183(4) 0.048(2) Uani 1 1 d .
H50A H 1.4375 0.6717 0.5613 0.072 Uiso 1 1 calc R
H50B H 1.2961 0.7107 0.5435 0.072 Uiso 1 1 calc R
H50C H 1.4108 0.7103 0.4736 0.072 Uiso 1 1 calc R
C51 C 0.8133(7) 0.4797(3) 0.4986(4) 0.0299(15) Uani 1 1 d .
C52 C 0.7706(7) 0.4642(4) 0.4159(4) 0.0433(19) Uani 1 1 d .
H52A H 0.8173 0.4851 0.3708 0.052 Uiso 1 1 calc R
C53 C 0.6637(8) 0.4198(4) 0.3976(4) 0.046(2) Uani 1 1 d .
H53A H 0.6395 0.4100 0.3409 0.055 Uiso 1 1 calc R
C54 C 0.5921(8) 0.3895(4) 0.4616(5) 0.047(2) Uani 1 1 d .
H54A H 0.5191 0.3586 0.4495 0.056 Uiso 1 1 calc R
C55 C 0.6284(9) 0.4049(5) 0.5440(5) 0.059(2) Uani 1 1 d .
H55A H 0.5793 0.3848 0.5887 0.071 Uiso 1 1 calc R
C56 C 0.7380(7) 0.4501(4) 0.5617(4) 0.0436(17) Uani 1 1 d .
H56A H 0.7607 0.4605 0.6185 0.052 Uiso 1 1 calc R
C57 C 0.9757(7) 0.5513(3) 0.6267(4) 0.0305(15) Uani 1 1 d .
C58 C 0.9718(8) 0.6200(4) 0.6573(5) 0.046(2) Uani 1 1 d .
H58A H 0.9607 0.6580 0.6197 0.055 Uiso 1 1 calc R
C59 C 0.9845(8) 0.6319(5) 0.7455(5) 0.061(2) Uani 1 1 d .
H59A H 0.9838 0.6783 0.7659 0.073 Uiso 1 1 calc R
C60 C 0.9978(8) 0.5779(5) 0.8017(5) 0.053(2) Uani 1 1 d .
H60A H 1.0025 0.5868 0.8603 0.064 Uiso 1 1 calc R
C61 C 1.0043(9) 0.5105(5) 0.7717(5) 0.059(2) Uani 1 1 d .
H61A H 1.0151 0.4727 0.8097 0.071 Uiso 1 1 calc R
C62 C 0.9950(8) 0.4980(4) 0.6858(4) 0.048(2) Uani 1 1 d .
H62A H 1.0019 0.4514 0.6665 0.057 Uiso 1 1 calc R

loop_
_atom_site_aniso_label
_atom_site_aniso_U_11
_atom_site_aniso_U_22
_atom_site_aniso_U_33
_atom_site_aniso_U_23
_atom_site_aniso_U_13
_atom_site_aniso_U_12
Pt1 0.02446(14) 0.02443(13) 0.03044(12) -0.00222(11) -0.00122(9) 0.00048(12)
P1 0.0268(10) 0.0230(9) 0.0301(8) -0.0003(7) 0.0021(7) 0.0025(7)
P2 0.0260(8) 0.0249(9) 0.0227(7) 0.0007(8) -0.0007(6) 0.0009(8)
P3 0.0287(10) 0.0288(10) 0.0279(8) -0.0025(7) 0.0009(7) 0.0015(8)
C1 0.026(4) 0.039(4) 0.085(5) -0.017(4) -0.019(4) 0.007(4)
C2 0.033(4) 0.028(4) 0.013(3) 0.002(3) 0.004(2) 0.003(3)
C3 0.046(4) 0.025(4) 0.028(3) 0.001(3) 0.003(3) -0.003(3)
C4 0.059(5) 0.043(4) 0.026(3) -0.001(3) 0.002(3) -0.011(4)
C5 0.048(5) 0.044(5) 0.026(3) 0.003(3) -0.011(3) -0.007(4)
C6 0.032(4) 0.039(4) 0.030(3) 0.003(3) -0.004(3) 0.002(3)
C7 0.034(4) 0.027(4) 0.020(3) 0.008(3) 0.003(3) -0.002(3)
C8 0.029(4) 0.042(4) 0.050(4) 0.001(4) 0.009(3) 0.005(3)
C9 0.040(5) 0.043(5) 0.082(6) -0.011(5) 0.012(4) 0.016(4)
C10 0.042(5) 0.044(5) 0.064(5) 0.011(4) -0.003(4) 0.013(4)
C11 0.041(4) 0.026(4) 0.035(4) 0.000(3) 0.000(3) -0.004(3)
C12 0.059(6) 0.069(6) 0.066(5) 0.013(5) 0.027(4) 0.005(5)
C13 0.058(5) 0.041(5) 0.031(4) 0.009(3) -0.005(3) -0.007(4)
C14 0.034(4) 0.023(3) 0.035(4) 0.004(3) -0.006(3) 0.003(3)
C15 0.040(4) 0.035(4) 0.048(4) 0.000(3) -0.006(3) 0.007(3)
C16 0.029(4) 0.035(4) 0.052(4) -0.005(3) 0.007(3) 0.006(3)
C17 0.029(4) 0.039(4) 0.026(3) -0.006(3) 0.000(2) 0.003(3)
C18 0.054(5) 0.038(4) 0.032(4) 0.010(3) 0.003(3) 0.007(4)
C19 0.043(4) 0.047(5) 0.039(4) 0.012(3) 0.000(3) 0.005(4)
C20 0.027(4) 0.023(3) 0.028(3) 0.000(3) -0.003(3) 0.002(3)
C21 0.039(4) 0.032(4) 0.031(3) -0.005(3) -0.007(3) 0.001(3)
C22 0.031(4) 0.052(5) 0.036(4) 0.013(3) 0.004(3) -0.002(3)
C23 0.033(4) 0.038(4) 0.050(5) 0.009(4) 0.003(3) -0.010(3)
C24 0.038(4) 0.041(4) 0.037(4) -0.011(3) -0.007(3) -0.003(3)
C25 0.040(4) 0.037(4) 0.023(3) -0.008(3) 0.003(3) 0.001(3)
C26 0.034(4) 0.032(4) 0.039(4) 0.000(3) -0.003(3) -0.002(3)
C27 0.047(5) 0.063(6) 0.037(4) 0.002(4) 0.005(3) 0.008(4)
C28 0.051(6) 0.078(7) 0.048(5) 0.014(4) -0.011(4) -0.004(5)
C29 0.067(7) 0.117(9) 0.031(4) 0.000(5) 0.007(4) -0.014(6)
C30 0.051(6) 0.108(9) 0.043(5) -0.005(5) 0.017(4) 0.003(5)
C31 0.035(4) 0.059(5) 0.051(5) 0.001(4) -0.004(3) 0.000(4)
Pt2 0.02597(14) 0.02487(14) 0.03646(14) 0.00173(12) 0.00451(10) 0.00005(12)
P4 0.0278(10) 0.0244(10) 0.0321(9) -0.0023(7) 0.0012(7) 0.0032(7)
P5 0.0263(9) 0.0298(10) 0.0258(7) 0.0015(7) 0.0015(6) 0.0030(8)
P6 0.0311(10) 0.0252(9) 0.0340(9) 0.0011(8) 0.0036(7) -0.0004(8)
C32 0.031(4) 0.037(5) 0.094(6) 0.017(5) 0.024(4) 0.003(4)
C33 0.037(4) 0.021(3) 0.030(3) -0.005(3) -0.004(3) -0.008(3)
C34 0.048(5) 0.031(4) 0.029(3) 0.002(3) 0.006(3) -0.007(3)
C35 0.066(6) 0.034(4) 0.035(4) 0.003(3) 0.009(3) -0.008(4)
C36 0.038(4) 0.045(5) 0.041(4) -0.005(3) 0.015(3) -0.013(4)
C37 0.035(4) 0.038(4) 0.035(4) -0.003(3) 0.006(3) 0.000(3)
C38 0.028(4) 0.031(4) 0.025(3) -0.008(3) -0.005(3) -0.003(3)
C39 0.036(4) 0.035(4) 0.041(4) -0.003(3) -0.003(3) 0.006(3)
C40 0.046(5) 0.039(4) 0.066(5) -0.002(4) -0.020(4) 0.012(4)
C41 0.042(5) 0.040(5) 0.062(5) -0.019(4) 0.005(4) 0.007(4)
C42 0.037(4) 0.030(4) 0.038(4) -0.002(3) 0.002(3) 0.003(3)
C43 0.054(5) 0.053(5) 0.045(4) -0.008(4) -0.017(4) 0.009(4)
C44 0.077(6) 0.042(5) 0.039(4) -0.001(3) 0.006(4) -0.002(4)
C45 0.029(4) 0.034(4) 0.027(3) -0.001(3) 0.006(3) 0.007(3)
C46 0.032(4) 0.035(4) 0.051(4) -0.007(3) -0.007(3) 0.008(3)
C47 0.038(4) 0.048(5) 0.033(4) -0.005(3) -0.005(3) 0.015(4)
C48 0.029(4) 0.044(4) 0.028(3) 0.000(3) -0.006(3) -0.001(3)
C49 0.044(5) 0.044(5) 0.045(4) -0.012(4) -0.008(3) 0.007(4)
C50 0.050(5) 0.065(5) 0.029(4) -0.014(3) -0.007(3) 0.006(4)
C51 0.032(4) 0.025(3) 0.033(3) 0.002(3) 0.000(3) 0.005(3)
C52 0.044(4) 0.056(5) 0.031(3) 0.002(3) 0.009(3) -0.011(4)
C53 0.041(5) 0.062(5) 0.035(4) -0.013(4) -0.002(3) 0.007(4)
C54 0.048(5) 0.034(4) 0.057(5) 0.010(4) -0.011(4) -0.007(4)
C55 0.053(6) 0.075(6) 0.049(5) 0.022(4) -0.007(4) -0.027(5)
C56 0.052(4) 0.052(4) 0.027(3) 0.008(4) 0.000(3) -0.008(4)
C57 0.032(4) 0.025(4) 0.035(4) -0.007(3) 0.007(3) -0.005(3)
C58 0.041(5) 0.046(5) 0.051(4) -0.001(4) 0.016(3) -0.009(4)
C59 0.072(6) 0.058(6) 0.055(5) -0.026(5) 0.027(4) -0.024(5)
C60 0.058(5) 0.070(6) 0.032(4) -0.008(4) 0.006(3) -0.020(5)
C61 0.072(6) 0.059(6) 0.046(5) 0.005(4) -0.012(4) -0.012(5)
C62 0.063(5) 0.044(5) 0.036(4) -0.010(3) -0.013(4) 0.003(4)

loop_
_atom_type_symbol
_atom_type_description
_atom_type_scat_dispersion_real
_atom_type_scat_dispersion_imag
_atom_type_scat_source
C C 0.0033 0.0016 'International Tables Vol C Tables 4.2.6.8 and 6.1.1.4'
H H 0.0000 0.0000 'International Tables Vol C Tables 4.2.6.8 and 6.1.1.4'
P P 0.1023 0.0942 'International Tables Vol C Tables 4.2.6.8 and 6.1.1.4'
Pt Pt -1.7033 8.3905 'International Tables Vol C Tables 4.2.6.8 and 6.1.1.4'

loop_
_geom_angle_atom_site_label_1
_geom_angle_atom_site_label_2
_geom_angle_atom_site_label_3
_geom_angle
C1 Pt1 P1 92.2(2)
C1 Pt1 P2 177.9(2)
P1 Pt1 P2 86.27(6)
C1 Pt1 P3 91.7(2)
P1 Pt1 P3 176.03(6)
P2 Pt1 P3 89.84(6)
C2 P1 C8 110.1(3)
C2 P1 C11 104.5(3)
C8 P1 C11 94.2(3)
C2 P1 Pt1 109.8(2)
C8 P1 Pt1 117.0(3)
C11 P1 Pt1 119.8(2)
C7 P2 C17 107.2(3)
C7 P2 C14 103.5(3)
C17 P2 C14 94.7(3)
C7 P2 Pt1 109.6(2)
C17 P2 Pt1 116.10(17)
C14 P2 Pt1 123.8(2)
C20 P3 C26 103.4(3)
C20 P3 Pt1 107.5(2)
C26 P3 Pt1 107.5(2)
C3 C2 C7 119.4(6)
C3 C2 P1 123.7(5)
C7 C2 P1 116.8(5)
C2 C3 C4 120.9(7)
C5 C4 C3 119.1(7)
C6 C5 C4 121.3(6)
C5 C6 C7 121.0(7)
C6 C7 C2 118.2(6)
C6 C7 P2 124.5(5)
C2 C7 P2 117.2(4)
C9 C8 C12 114.2(7)
C9 C8 P1 106.3(5)
C12 C8 P1 117.1(5)
C10 C9 C8 108.4(6)
C9 C10 C11 106.9(6)
C13 C11 C10 115.7(6)
C13 C11 P1 114.9(5)
C10 C11 P1 103.3(5)
C15 C14 C18 115.7(6)
C15 C14 P2 103.4(4)
C18 C14 P2 115.1(5)
C16 C15 C14 108.8(6)
C15 C16 C17 107.4(6)
C19 C17 C16 115.5(5)
C19 C17 P2 116.3(5)
C16 C17 P2 105.2(4)
C21 C20 C25 116.6(6)
C21 C20 P3 118.6(4)
C25 C20 P3 124.1(5)
C22 C21 C20 121.7(6)
C23 C22 C21 120.9(7)
C22 C23 C24 118.5(7)
C25 C24 C23 120.7(6)
C24 C25 C20 121.6(6)
C31 C26 C27 119.5(7)
C31 C26 P3 116.4(5)
C27 C26 P3 124.1(6)
C28 C27 C26 120.1(8)
C29 C28 C27 120.6(7)
C28 C29 C30 119.1(7)
C31 C30 C29 120.8(8)
C26 C31 C30 120.0(7)
C32 Pt2 P5 178.9(2)
C32 Pt2 P4 92.4(2)
P5 Pt2 P4 86.55(6)
C32 Pt2 P6 91.1(2)
P5 Pt2 P6 90.01(6)
P4 Pt2 P6 175.19(6)
C33 P4 C42 104.0(3)
C33 P4 C39 109.7(3)
C42 P4 C39 94.8(3)
C33 P4 Pt2 109.2(2)
C42 P4 Pt2 119.1(2)
C39 P4 Pt2 118.5(3)
C38 P5 C45 103.7(3)
C38 P5 C48 108.1(3)
C45 P5 C48 94.4(3)
C38 P5 Pt2 109.1(2)
C45 P5 Pt2 121.9(2)
C48 P5 Pt2 117.8(2)
C51 P6 C57 103.0(3)
C51 P6 Pt2 109.5(2)
C57 P6 Pt2 105.3(2)
C34 C33 C38 118.8(6)
C34 C33 P4 124.0(5)
C38 C33 P4 117.1(5)
C35 C34 C33 121.0(7)
C34 C35 C36 119.8(7)
C37 C36 C35 121.1(7)
C36 C37 C38 120.5(7)
C37 C38 C33 118.7(6)
C37 C38 P5 123.5(5)
C33 C38 P5 117.7(5)
C40 C39 C43 114.0(6)
C40 C39 P4 105.9(5)
C43 C39 P4 116.2(5)
C41 C40 C39 107.7(6)
C40 C41 C42 107.6(6)
C44 C42 C41 114.3(6)
C44 C42 P4 116.0(5)
C41 C42 P4 103.7(4)
C49 C45 C46 112.7(6)
C49 C45 P5 116.4(5)
C46 C45 P5 104.4(4)
C47 C46 C45 107.1(5)
C48 C47 C46 107.2(6)
C47 C48 C50 116.0(6)
C47 C48 P5 105.5(4)
C50 C48 P5 114.3(5)
C56 C51 C52 116.1(6)
C56 C51 P6 126.4(5)
C52 C51 P6 117.2(5)
C53 C52 C51 122.7(7)
C54 C53 C52 120.1(6)
C53 C54 C55 119.0(7)
C54 C55 C56 120.2(7)
C51 C56 C55 121.8(6)
C62 C57 C58 117.1(6)
C62 C57 P6 119.5(5)
C58 C57 P6 123.2(5)
C57 C58 C59 119.3(7)
C60 C59 C58 121.8(8)
C59 C60 C61 119.0(7)
C60 C61 C62 120.0(8)
C61 C62 C57 122.8(8)

loop_
_geom_bond_atom_site_label_1
_geom_bond_atom_site_label_2
_geom_bond_distance
Pt1 C1 2.101(6)
Pt1 P1 2.2555(17)
Pt1 P2 2.2567(14)
Pt1 P3 2.3822(18)
P1 C2 1.822(6)
P1 C8 1.840(7)
P1 C11 1.843(7)
P2 C7 1.825(6)
P2 C17 1.857(7)
P2 C14 1.872(6)
P3 C20 1.834(7)
P3 C26 1.849(7)
C2 C3 1.386(9)
C2 C7 1.427(9)
C3 C4 1.389(9)
C4 C5 1.380(10)
C5 C6 1.365(9)
C6 C7 1.393(8)
C8 C9 1.536(10)
C8 C12 1.555(10)
C9 C10 1.494(11)
C10 C11 1.535(10)
C11 C13 1.523(9)
C14 C15 1.525(10)
C14 C18 1.527(10)
C15 C16 1.503(10)
C16 C17 1.541(9)
C17 C19 1.508(9)
C20 C21 1.387(9)
C20 C25 1.389(8)
C21 C22 1.371(9)
C22 C23 1.361(9)
C23 C24 1.384(10)
C24 C25 1.365(10)
C26 C31 1.371(10)
C26 C27 1.403(9)
C27 C28 1.378(10)
C28 C29 1.376(12)
C29 C30 1.391(12)
C30 C31 1.383(10)
Pt2 C32 2.089(7)
Pt2 P5 2.2573(17)
Pt2 P4 2.2573(18)
Pt2 P6 2.3735(18)
P4 C33 1.821(7)
P4 C42 1.849(7)
P4 C39 1.852(6)
P5 C38 1.818(7)
P5 C45 1.858(6)
P5 C48 1.867(5)
P6 C51 1.835(7)
P6 C57 1.851(6)
C33 C34 1.401(9)
C33 C38 1.416(9)
C34 C35 1.374(10)
C35 C36 1.376(10)
C36 C37 1.367(10)
C37 C38 1.406(9)
C39 C40 1.528(10)
C39 C43 1.537(9)
C40 C41 1.509(10)
C41 C42 1.547(10)
C42 C44 1.501(8)
C45 C49 1.509(9)
C45 C46 1.552(8)
C46 C47 1.526(9)
C47 C48 1.519(10)
C48 C50 1.522(10)
C51 C56 1.368(9)
C51 C52 1.394(8)
C52 C53 1.367(10)
C53 C54 1.365(10)
C54 C55 1.372(10)
C55 C56 1.394(10)
C57 C62 1.388(10)
C57 C58 1.393(10)
C58 C59 1.412(10)
C59 C60 1.361(12)
C60 C61 1.369(12)
C61 C62 1.376(10)
